data_4309883
loop_
_publ_author_name
'Claudio Pettinari'
'Riccardo Pettinari'
'Mauro Fianchini'
'Fabio Marchetti'
'Brian W. Skelton'
'Allan H. White'

_publ_contact_author_address
;
   Department of Chemistry
   University of Western Australia
   35 Stirling Highway
   Crawley
   Western Australia 6009
   Australia
;
_publ_contact_author_email bws@crystal.uwa.edu.au
_publ_contact_author_fax (+61)_08_9380_1118
_publ_contact_author_name 'Skelton, B. W.'
_publ_contact_author_phone (+61)_08-9380_3481
_publ_section_title
;
Syntheses, Structures, and Reactivity of New
Pentamethylcyclopentadienyl-Rhodium(III) and -iridium(III)
4-Acyl-5-Pyrazolonate Complexes
;
_journal_name_full 'Inorganic Chemistry'
_journal_page_first 7933
_journal_page_last 7942
_journal_paper_doi 10.1021/ic050985r
_journal_volume 44
_journal_year 2005
_chemical_formula_sum 'C22 H26 Cl N2 O2 Rh'
_chemical_formula_weight 488.82
_space_group_IT_number 14
_symmetry_cell_setting monoclinic
_symmetry_space_group_name_Hall '-P 2yn'
_symmetry_space_group_name_H-M 'P 1 21/n 1'
_cell_angle_alpha 90.00000
_cell_angle_beta 97.287(4)
_cell_angle_gamma 90.00000
_cell_formula_units_Z 4
_cell_length_a 8.5400(10)
_cell_length_b 17.163(3)
_cell_length_c 13.769(2)
_cell_measurement_reflns_used 6606
_cell_measurement_temperature 150(2)
_cell_measurement_theta_max 37.2
_cell_measurement_theta_min 2.4
_cell_volume 2001.9(5)
_computing_cell_refinement 'Siemens SAINT (Siemens, 1995)'
_computing_data_collection 'Siemens SMART (Siemens, 1995)'
_computing_data_reduction 'xtal ADDREF SORTRF'
_computing_molecular_graphics xtal
_computing_publication_material 'xtal BONDLA CIFIO'
_computing_structure_refinement 'xtal CRYLSQ'
_computing_structure_solution xtal
_diffrn_ambient_temperature 150(2)
_diffrn_measured_fraction_theta_full 1.0
_diffrn_measured_fraction_theta_max 1.0
_diffrn_measurement_device_type
;
Bruker SMART CCD diffractometer
;
_diffrn_measurement_method '\w scans'
_diffrn_radiation_detector 'CCD area detector'
_diffrn_radiation_monochromator graphite
_diffrn_radiation_source 'sealed tube'
_diffrn_radiation_type 'Mo K\a'
_diffrn_radiation_wavelength .71073
_diffrn_reflns_av_R_equivalents .039
_diffrn_reflns_av_sigmaI/netI .064
_diffrn_reflns_limit_h_max 14
_diffrn_reflns_limit_h_min -14
_diffrn_reflns_limit_k_max 29
_diffrn_reflns_limit_k_min -29
_diffrn_reflns_limit_l_max 23
_diffrn_reflns_limit_l_min -23
_diffrn_reflns_number 42157
_diffrn_reflns_theta_full 37.8
_diffrn_reflns_theta_max 37.8
_diffrn_reflns_theta_min 1.91
_diffrn_standards_decay_% 0
_exptl_absorpt_coefficient_mu 1.007
_exptl_absorpt_correction_T_max 1
_exptl_absorpt_correction_T_min .84
_exptl_absorpt_correction_type multi-scan
_exptl_absorpt_process_details
;
 SADABS; Sheldrick, 1996
;
_exptl_crystal_colour salmon
_exptl_crystal_density_diffrn 1.622
_exptl_crystal_description plate
_exptl_crystal_F_000 1000
_exptl_crystal_size_max .44
_exptl_crystal_size_mid .22
_exptl_crystal_size_min .15
_refine_diff_density_max 2.249
_refine_diff_density_min -.61
_refine_ls_extinction_method none
_refine_ls_goodness_of_fit_all 1.073
_refine_ls_goodness_of_fit_ref 1.112
_refine_ls_hydrogen_treatment refall
_refine_ls_matrix_type full
_refine_ls_number_constraints 0
_refine_ls_number_parameters 357
_refine_ls_number_reflns 8115
_refine_ls_number_restraints 0
_refine_ls_R_factor_all .064
_refine_ls_R_factor_gt .044
_refine_ls_shift/su_max .028
_refine_ls_shift/su_mean .001
_refine_ls_structure_factor_coef F
_refine_ls_weighting_scheme calc
_refine_ls_wR_factor_all .055
_refine_ls_wR_factor_ref .05
_reflns_d_resolution_high .579
_reflns_d_resolution_low 10.664
_reflns_Friedel_coverage 0
_reflns_limit_h_max 14
_reflns_limit_h_min 0
_reflns_limit_k_max 29
_reflns_limit_k_min 0
_reflns_limit_l_max 23
_reflns_limit_l_min -23
_reflns_number_gt 8115
_reflns_number_total 10628
_reflns_threshold_expression 'F    > 4.00 sig(F   )'
_cod_data_source_file ic050985rsi20050616_065955_1.cif
_cod_data_source_block cprhq2
_cod_original_sg_symbol_Hall -p_2yn
_cod_original_formula_sum 'C22 H26 Cl1 N2 O2 Rh1'
_cod_database_code 4309883

loop_
_symmetry_equiv_pos_as_xyz
+x,+y,+z
1/2-x,1/2+y,1/2-z
-x,-y,-z
1/2+x,1/2-y,1/2+z

loop_
_atom_site_label
_atom_site_fract_x
_atom_site_fract_y
_atom_site_fract_z
_atom_site_U_iso_or_equiv
_atom_site_adp_type
_atom_site_calc_flag
_atom_site_calc_attached_atom
_atom_site_occupancy
_atom_site_disorder_assembly
_atom_site_disorder_group
Rh -.019759(18) .215305(9) .408232(10) .01818(6) Uani ? ? 1.00000 ? ?
Cl .19153(7) .14964(4) .50717(4) .0295(2) Uani ? ? 1.00000 ? ?
N1 .1041(2) .42016(9) .57586(12) .0186(6) Uani ? ? 1.00000 ? ?
C11 .0415(2) .42578(11) .66520(14) .0185(7) Uani ? ? 1.00000 ? ?
C12 -.0441(2) .36552(12) .70047(15) .0209(8) Uani ? ? 1.00000 ? ?
C13 -.1012(3) .37407(13) .78951(15) .0237(8) Uani ? ? 1.00000 ? ?
C14 -.0736(3) .44133(13) .84386(16) .0257(9) Uani ? ? 1.00000 ? ?
C15 .0121(3) .50055(13) .80890(17) .0274(9) Uani ? ? 1.00000 ? ?
C16 .0681(3) .49375(12) .71966(15) .0229(8) Uani ? ? 1.00000 ? ?
N2 .1985(2) .48053(10) .54928(13) .0217(7) Uani ? ? 1.00000 ? ?
C3 .2442(2) .45964(12) .46623(14) .0207(8) Uani ? ? 1.00000 ? ?
C31 .3419(3) .51482(14) .41675(18) .0273(9) Uani ? ? 1.00000 ? ?
C4 .1845(2) .38475(12) .43581(14) .0189(7) Uani ? ? 1.00000 ? ?
C41 .2089(2) .33963(12) .35411(14) .0204(7) Uani ? ? 1.00000 ? ?
O41 .14919(19) .27362(9) .33682(11) .0237(6) Uani ? ? 1.00000 ? ?
C42 .3107(3) .36794(16) .28089(18) .0297(10) Uani ? ? 1.00000 ? ?
C5 .0896(2) .36186(11) .50824(14) .0180(7) Uani ? ? 1.00000 ? ?
O5 .0039(2) .30278(9) .51496(11) .0234(6) Uani ? ? 1.00000 ? ?
C01 -.1239(2) .11436(12) .33720(15) .0220(8) Uani ? ? 1.00000 ? ?
C011 -.0438(3) .04003(15) .3204(2) .0326(11) Uani ? ? 1.00000 ? ?
C02 -.2029(2) .13420(12) .42041(15) .0220(8) Uani ? ? 1.00000 ? ?
C021 -.2186(4) .08307(17) .5057(2) .0342(12) Uani ? ? 1.00000 ? ?
C03 -.2689(2) .20960(12) .40416(14) .0211(8) Uani ? ? 1.00000 ? ?
C031 -.3602(3) .25166(16) .4722(2) .0320(11) Uani ? ? 1.00000 ? ?
C04 -.2279(2) .23855(12) .31336(15) .0206(7) Uani ? ? 1.00000 ? ?
C041 -.2732(3) .31460(14) .2666(2) .0308(11) Uani ? ? 1.00000 ? ?
C05 -.1408(2) .17859(12) .27171(14) .0205(8) Uani ? ? 1.00000 ? ?
C051 -.0741(3) .18368(17) .17768(16) .0294(10) Uani ? ? 1.00000 ? ?
H12 -.070(3) .3247(18) .667(2) .027(7) Uiso ? ? 1.00000 ? ?
H13 -.165(4) .3366(18) .812(2) .030(8) Uiso ? ? 1.00000 ? ?
H14 -.114(4) .446(2) .900(3) .045(9) Uiso ? ? 1.00000 ? ?
H15 .034(4) .543(2) .845(2) .044(9) Uiso ? ? 1.00000 ? ?
H16 .134(3) .5315(17) .695(2) .024(7) Uiso ? ? 1.00000 ? ?
H31a .448(4) .493(2) .409(2) .034(8) Uiso ? ? 1.00000 ? ?
H31b .353(4) .5644(18) .458(2) .030(8) Uiso ? ? 1.00000 ? ?
H31c .294(4) .526(2) .353(2) .037(8) Uiso ? ? 1.00000 ? ?
H42a .409(4) .3826(19) .309(2) .035(8) Uiso ? ? 1.00000 ? ?
H42b .264(5) .411(2) .252(3) .056(11) Uiso ? ? 1.00000 ? ?
H42c .319(4) .329(2) .239(3) .041(9) Uiso ? ? 1.00000 ? ?
H011a -.072(6) .003(3) .356(4) .077(15) Uiso ? ? 1.00000 ? ?
H011b .051(5) .042(3) .327(3) .064(13) Uiso ? ? 1.00000 ? ?
H011c -.087(5) .019(3) .255(3) .070(13) Uiso ? ? 1.00000 ? ?
H021a -.216(6) .035(3) .487(4) .097(18) Uiso ? ? 1.00000 ? ?
H021b -.321(6) .088(3) .523(4) .086(16) Uiso ? ? 1.00000 ? ?
H021c -.149(5) .093(3) .551(3) .068(13) Uiso ? ? 1.00000 ? ?
H031a -.463(5) .234(2) .465(3) .058(12) Uiso ? ? 1.00000 ? ?
H031b -.354(4) .301(2) .468(3) .041(9) Uiso ? ? 1.00000 ? ?
H031c -.326(5) .243(3) .539(3) .067(13) Uiso ? ? 1.00000 ? ?
H041a -.288(4) .349(2) .315(3) .040(9) Uiso ? ? 1.00000 ? ?
H041b -.364(5) .313(2) .221(3) .060(11) Uiso ? ? 1.00000 ? ?
H041c -.185(4) .334(2) .234(3) .040(9) Uiso ? ? 1.00000 ? ?
H051a .023(6) .197(3) .183(4) .084(16) Uiso ? ? 1.00000 ? ?
H051b -.107(6) .228(3) .145(4) .071(14) Uiso ? ? 1.00000 ? ?
H051c -.107(5) .141(3) .138(3) .061(12) Uiso ? ? 1.00000 ? ?

loop_
_atom_site_aniso_label
_atom_site_aniso_U_11
_atom_site_aniso_U_22
_atom_site_aniso_U_33
_atom_site_aniso_U_12
_atom_site_aniso_U_13
_atom_site_aniso_U_23
Rh .01988(7) .02033(7) .01478(6) -.00164(5) .00394(4) -.00243(5)
Cl .0293(2) .0366(3) .0214(2) .0056(2) -.00143(18) -.0027(2)
N1 .0204(7) .0180(6) .0182(6) -.0027(5) .0055(5) -.0005(5)
C11 .0178(7) .0197(8) .0186(7) .0011(6) .0042(6) .0003(6)
C12 .0243(9) .0191(8) .0202(8) -.0015(7) .0065(7) -.0012(6)
C13 .0251(9) .0257(9) .0216(8) -.0011(7) .0076(7) .0007(7)
C14 .0287(10) .0286(10) .0208(8) .0020(8) .0074(7) -.0026(7)
C15 .0337(11) .0236(9) .0257(9) -.0017(8) .0075(8) -.0067(7)
C16 .0252(9) .0196(8) .0248(9) -.0012(7) .0064(7) -.0020(7)
N2 .0235(8) .0183(7) .0239(7) -.0034(6) .0056(6) .0013(6)
C3 .0203(8) .0216(8) .0202(8) -.0016(6) .0028(6) .0028(6)
C31 .0304(11) .0249(9) .0275(10) -.0049(8) .0071(8) .0060(8)
C4 .0179(8) .0218(8) .0177(7) .0002(6) .0047(6) .0019(6)
C41 .0187(8) .0255(9) .0172(7) .0012(7) .0038(6) .0021(6)
O41 .0248(7) .0274(7) .0203(6) -.0036(5) .0084(5) -.0037(5)
C42 .0314(11) .0336(11) .0271(10) -.0020(9) .0153(9) .0013(9)
C5 .0171(7) .0189(7) .0183(7) .0003(6) .0032(6) .0005(6)
O5 .0280(7) .0228(6) .0211(6) -.0080(5) .0102(5) -.0054(5)
C01 .0243(9) .0204(8) .0208(8) .0002(7) .0011(7) -.0031(6)
C011 .0336(12) .0241(10) .0392(13) .0057(9) .0011(10) -.0069(9)
C02 .0232(9) .0240(9) .0189(8) -.0034(7) .0028(6) .0003(6)
C021 .0443(14) .0330(12) .0251(10) -.0081(11) .0041(10) .0078(9)
C03 .0210(8) .0242(9) .0188(7) -.0028(7) .0056(6) -.0022(7)
C031 .0317(12) .0351(13) .0319(12) -.0011(10) .0146(9) -.0079(9)
C04 .0195(8) .0233(8) .0193(8) -.0004(7) .0037(6) -.0002(6)
C041 .0338(12) .0236(10) .0348(12) .0034(9) .0036(10) .0066(9)
C05 .0206(8) .0247(9) .0166(7) -.0023(7) .0031(6) -.0023(6)
C051 .0296(11) .0414(13) .0179(8) -.0050(10) .0060(8) -.0061(8)

loop_
_atom_type_symbol
_atom_type_description
_atom_type_oxidation_number
_atom_type_number_in_cell
_atom_type_scat_dispersion_real
_atom_type_scat_dispersion_imag
_atom_type_scat_source
C ? 0 88 .002 .002 'Int Tables Vol IV Tables 2.2B and 2.3.1'
H ? 0 104 0 0 'Int Tables Vol IV Tables 2.2B and 2.3.1'
Cl ? 0 4 .132 .159 'Int Tables Vol IV Tables 2.2B and 2.3.1'
N ? 0 8 .004 .003 'Int Tables Vol IV Tables 2.2B and 2.3.1'
O ? 0 8 .008 .006 'Int Tables Vol IV Tables 2.2B and 2.3.1'
Rh ? 0 4 -1.287 .919 'Int Tables Vol IV Tables 2.2B and 2.3.1'

loop_
_diffrn_attenuator_code
_diffrn_attenuator_scale
? ?

loop_
_geom_angle_atom_site_label_1
_geom_angle_atom_site_label_2
_geom_angle_atom_site_label_3
_geom_angle_site_symmetry_1
_geom_angle_site_symmetry_2
_geom_angle_site_symmetry_3
_geom_angle
_geom_angle_publ_flag
Cl Rh O41 . . . 88.73(4) ?
Cl Rh O5 . . . 86.54(4) ?
Cl Rh C01 . . . 96.83(6) ?
Cl Rh C02 . . . 98.99(6) ?
Cl Rh C03 . . . 132.23(6) ?
Cl Rh C04 . . . 162.89(6) ?
Cl Rh C05 . . . 127.58(6) ?
O41 Rh O5 . . . 88.62(6) ?
O41 Rh C01 . . . 116.41(7) ?
O41 Rh C02 . . . 155.39(7) ?
O41 Rh C03 . . . 139.04(7) ?
O41 Rh C04 . . . 101.26(7) ?
O41 Rh C05 . . . 90.75(7) ?
O5 Rh C01 . . . 154.74(7) ?
O5 Rh C02 . . . 115.01(7) ?
O5 Rh C03 . . . 93.37(7) ?
O5 Rh C04 . . . 107.36(7) ?
O5 Rh C05 . . . 145.86(7) ?
C01 Rh C02 . . . 39.73(8) ?
C01 Rh C03 . . . 65.88(8) ?
C01 Rh C04 . . . 66.33(8) ?
C01 Rh C05 . . . 39.03(8) ?
C02 Rh C03 . . . 39.07(8) ?
C02 Rh C04 . . . 66.39(8) ?
C02 Rh C05 . . . 66.00(8) ?
C03 Rh C04 . . . 39.50(8) ?
C03 Rh C05 . . . 65.76(8) ?
C04 Rh C05 . . . 39.58(8) ?
C11 N1 N2 . . . 118.48(16) ?
C11 N1 C5 . . . 129.61(17) ?
N2 N1 C5 . . . 111.90(16) ?
N1 C11 C12 . . . 122.02(18) ?
N1 C11 C16 . . . 118.41(18) ?
C12 C11 C16 . . . 119.57(19) ?
C11 C12 C13 . . . 119.42(19) ?
C11 C12 H12 . . . 123(2) ?
C13 C12 H12 . . . 118(2) ?
C12 C13 C14 . . . 120.9(2) ?
C12 C13 H13 . . . 121(2) ?
C14 C13 H13 . . . 118(2) ?
C13 C14 C15 . . . 119.4(2) ?
C13 C14 H14 . . . 119(2) ?
C15 C14 H14 . . . 122(2) ?
C14 C15 C16 . . . 120.6(2) ?
C14 C15 H15 . . . 120(2) ?
C16 C15 H15 . . . 119(2) ?
C11 C16 C15 . . . 120.0(2) ?
C11 C16 H16 . . . 116.5(18) ?
C15 C16 H16 . . . 123.1(17) ?
N1 N2 C3 . . . 105.90(16) ?
N2 C3 C31 . . . 118.38(18) ?
N2 C3 C4 . . . 111.68(18) ?
C31 C3 C4 . . . 129.91(19) ?
C3 C31 H31a . . . 112(2) ?
C3 C31 H31b . . . 107.0(18) ?
C3 C31 H31c . . . 111(2) ?
H31a C31 H31b . . . 111(3) ?
H31a C31 H31c . . . 106(3) ?
H31b C31 H31c . . . 110(3) ?
C3 C4 C41 . . . 130.48(19) ?
C3 C4 C5 . . . 104.97(17) ?
C41 C4 C5 . . . 124.55(18) ?
C4 C41 O41 . . . 123.6(2) ?
C4 C41 C42 . . . 121.3(2) ?
O41 C41 C42 . . . 115.1(2) ?
Rh O41 C41 . . . 129.00(14) ?
C41 C42 H42a . . . 112(2) ?
C41 C42 H42b . . . 107(3) ?
C41 C42 H42c . . . 107(2) ?
H42a C42 H42b . . . 107(3) ?
H42a C42 H42c . . . 110(3) ?
H42b C42 H42c . . . 113(3) ?
N1 C5 C4 . . . 105.48(16) ?
N1 C5 O5 . . . 122.94(18) ?
C4 C5 O5 . . . 131.56(18) ?
Rh O5 C5 . . . 122.05(14) ?
Rh C01 C011 . . . 126.81(16) ?
Rh C01 C02 . . . 69.70(11) ?
Rh C01 C05 . . . 70.28(11) ?
C011 C01 C02 . . . 126.9(2) ?
C011 C01 C05 . . . 125.6(2) ?
C02 C01 C05 . . . 107.53(18) ?
C01 C011 H011a . . . 112(3) ?
C01 C011 H011b . . . 115(3) ?
C01 C011 H011c . . . 110(3) ?
H011a C011 H011b . . . 108(4) ?
H011a C011 H011c . . . 98(4) ?
H011b C011 H011c . . . 112(4) ?
Rh C02 C01 . . . 70.57(12) ?
Rh C02 C021 . . . 126.36(16) ?
Rh C02 C03 . . . 70.74(12) ?
C01 C02 C021 . . . 125.9(2) ?
C01 C02 C03 . . . 107.87(18) ?
C021 C02 C03 . . . 126.1(2) ?
C02 C021 H021a . . . 109(4) ?
C02 C021 H021b . . . 109(3) ?
C02 C021 H021c . . . 110(3) ?
H021a C021 H021b . . . 103(5) ?
H021a C021 H021c . . . 111(5) ?
H021b C021 H021c . . . 114(4) ?
Rh C03 C02 . . . 70.19(12) ?
Rh C03 C031 . . . 124.55(15) ?
Rh C03 C04 . . . 69.60(11) ?
C02 C03 C031 . . . 125.2(2) ?
C02 C03 C04 . . . 108.58(18) ?
C031 C03 C04 . . . 126.2(2) ?
C03 C031 H031a . . . 110(3) ?
C03 C031 H031b . . . 113(3) ?
C03 C031 H031c . . . 115(3) ?
H031a C031 H031b . . . 112(4) ?
H031a C031 H031c . . . 104(4) ?
H031b C031 H031c . . . 102(4) ?
Rh C04 C03 . . . 70.90(11) ?
Rh C04 C041 . . . 126.04(16) ?
Rh C04 C05 . . . 70.82(11) ?
C03 C04 C041 . . . 127.3(2) ?
C03 C04 C05 . . . 107.33(18) ?
C041 C04 C05 . . . 125.3(2) ?
C04 C041 H041a . . . 108(2) ?
C04 C041 H041b . . . 114(3) ?
C04 C041 H041c . . . 109(2) ?
H041a C041 H041b . . . 109(3) ?
H041a C041 H041c . . . 108(3) ?
H041b C041 H041c . . . 109(3) ?
Rh C05 C01 . . . 70.69(11) ?
Rh C05 C04 . . . 69.60(11) ?
Rh C05 C051 . . . 123.94(15) ?
C01 C05 C04 . . . 108.64(18) ?
C01 C05 C051 . . . 125.6(2) ?
C04 C05 C051 . . . 125.8(2) ?
C05 C051 H051a . . . 114(3) ?
C05 C051 H051b . . . 110(3) ?
C05 C051 H051c . . . 110(3) ?
H051a C051 H051b . . . 94(5) ?
H051a C051 H051c . . . 119(4) ?
H051b C051 H051c . . . 108(4) ?

loop_
_geom_bond_atom_site_label_1
_geom_bond_atom_site_label_2
_geom_bond_site_symmetry_1
_geom_bond_site_symmetry_2
_geom_bond_distance
_geom_bond_publ_flag
Rh Cl . . 2.3996(6) ?
Rh O41 . . 2.1001(17) ?
Rh O5 . . 2.0927(15) ?
Rh C01 . . 2.128(2) ?
Rh C02 . . 2.116(2) ?
Rh C03 . . 2.124(2) ?
Rh C04 . . 2.106(2) ?
Rh C05 . . 2.1227(19) ?
N1 C11 . . 1.405(3) ?
N1 N2 . . 1.390(2) ?
N1 C5 . . 1.362(2) ?
C11 C12 . . 1.389(3) ?
C11 C16 . . 1.390(3) ?
C12 C13 . . 1.384(3) ?
C12 H12 . . .85(3) ?
C13 C14 . . 1.380(3) ?
C13 H13 . . .92(3) ?
C14 C15 . . 1.375(3) ?
C14 H14 . . .89(4) ?
C15 C16 . . 1.379(3) ?
C15 H15 . . .89(4) ?
C16 H16 . . .95(3) ?
N2 C3 . . 1.305(3) ?
C3 C31 . . 1.483(3) ?
C3 C4 . . 1.426(3) ?
C31 H31a . . 1.00(3) ?
C31 H31b . . 1.02(3) ?
C31 H31c . . .94(3) ?
C4 C41 . . 1.403(3) ?
C4 C5 . . 1.418(3) ?
C41 O41 . . 1.253(3) ?
C41 C42 . . 1.494(3) ?
C42 H42a . . .91(3) ?
C42 H42b . . .91(4) ?
C42 H42c . . .89(4) ?
C5 O5 . . 1.261(2) ?
C01 C011 . . 1.480(3) ?
C01 C02 . . 1.442(3) ?
C01 C05 . . 1.420(3) ?
C011 H011a . . .86(5) ?
C011 H011b . . .81(5) ?
C011 H011c . . 1.00(4) ?
C02 C021 . . 1.486(3) ?
C02 C03 . . 1.418(3) ?
C021 H021a . . .86(6) ?
C021 H021b . . .94(5) ?
C021 H021c . . .82(4) ?
C03 C031 . . 1.480(4) ?
C03 C04 . . 1.429(3) ?
C031 H031a . . .92(4) ?
C031 H031b . . .85(4) ?
C031 H031c . . .94(5) ?
C04 C041 . . 1.485(3) ?
C04 C05 . . 1.432(3) ?
C041 H041a . . .91(4) ?
C041 H041b . . .94(4) ?
C041 H041c . . .99(4) ?
C05 C051 . . 1.482(3) ?
C051 H051a . . .85(5) ?
C051 H051b . . .90(5) ?
C051 H051c . . .93(4) ?
